data_7100501
loop_
_publ_author_name
'J. M. Shreeve'
'Brendan Twamley'
'Ji-Chang Xiao.'
'Chengfeng Ye.'

_publ_section_title
;
Energetic salts of azotetrazolate,
iminobis(5-tetrazolate) and 5, 5'-bis(tetrazolate)
;
_journal_name_full 'Chemical Communications'
_journal_paper_doi 10.1039/b502583d
_journal_year 2005
_chemical_formula_sum 'C8 H14 N18'
_chemical_formula_weight 362.37
_space_group_IT_number 72
_symmetry_cell_setting orthorhombic
_symmetry_space_group_name_Hall '-I 2 2c'
_symmetry_space_group_name_H-M 'I b a m'
_cell_angle_alpha 90.00
_cell_angle_beta 90.00
_cell_angle_gamma 90.00
_cell_formula_units_Z 4
_cell_length_a 10.4301(13)
_cell_length_b 23.494(3)
_cell_length_c 6.0885(7)
_cell_measurement_temperature 86(2)
_cell_volume 1491.9(3)
_diffrn_ambient_temperature 86(2)
_exptl_crystal_density_diffrn 1.613
_cod_depositor_comments
;
The following automatic conversions were performed:
'_symmetry_cell_setting' value 'Orthorhombic' changed to 'orthorhombic'
according to '/home/saulius/struct/CIF-dictionaries/cif_core.dic'
dictionary named 'cif_core.dic' version 2.4.1 from 2010-06-29.

Automatic conversion script
Id: cif_fix_enum 1527 2010-12-29 10:47:43Z saulius 
;
_cod_original_sg_symbol_H-M Ibam
_cod_database_code 7100501

loop_
_symmetry_equiv_pos_as_xyz
'x, y, z'
'-x, -y, z'
'-x+1/2, y+1/2, -z'
'x+1/2, -y+1/2, -z'
'x+1/2, y+1/2, z+1/2'
'-x+1/2, -y+1/2, z+1/2'
'-x+1, y+1, -z+1/2'
'x+1, -y+1, -z+1/2'
'-x, -y, -z'
'x, y, -z'
'x-1/2, -y-1/2, z'
'-x-1/2, y-1/2, z'
'-x+1/2, -y+1/2, -z+1/2'
'x+1/2, y+1/2, -z+1/2'
'x, -y, z+1/2'
'-x, y, z+1/2'

loop_
_atom_site_label
_atom_site_type_symbol
_atom_site_fract_x
_atom_site_fract_y
_atom_site_fract_z
_atom_site_U_iso_or_equiv
_atom_site_adp_type
_atom_site_occupancy
_atom_site_symmetry_multiplicity
_atom_site_calc_flag
_atom_site_refinement_flags
_atom_site_disorder_assembly
_atom_site_disorder_group
N1 N 0.2485(3) 0.05335(12) 0.0000 0.0244(7) Uani 1 2 d S . .
N2 N 0.2759(3) 0.10925(13) 0.0000 0.0266(8) Uani 1 2 d S . .
N3 N 0.1673(3) 0.13859(13) 0.0000 0.0308(8) Uani 1 2 d S . .
N4 N 0.0680(3) 0.10310(12) 0.0000 0.0265(8) Uani 1 2 d S . .
C5 C 0.1201(3) 0.05181(14) 0.0000 0.0186(8) Uani 1 2 d S . .
N6 N 0.0599(3) -0.00185(13) 0.0000 0.0234(7) Uani 1 2 d SU . .
N7 N 0.4152(4) 0.04964(14) 0.5000 0.0341(9) Uani 1 2 d S . .
H7A H 0.343(5) 0.0273(19) 0.555(9) 0.041 Uiso 0.50 1 d P A -1
H7B H 0.453(5) 0.046(2) 0.369(9) 0.041 Uiso 0.50 1 d P B -1
N8 N 0.3614(3) 0.10465(12) 0.5000 0.0232(7) Uani 1 2 d S . .
C9 C 0.4330(4) 0.15240(17) 0.5000 0.0338(10) Uani 1 2 d S . .
H9 H 0.523(4) 0.1520(16) 0.5000 0.041 Uiso 1 2 d S . .
N10 N 0.3615(3) 0.19717(14) 0.5000 0.0439(10) Uani 1 2 d S . .
N11 N 0.2387(3) 0.17638(13) 0.5000 0.0301(8) Uani 1 2 d S . .
C12 C 0.2385(3) 0.12103(16) 0.5000 0.0223(8) Uani 1 2 d S . .
H12 H 0.169(4) 0.0991(15) 0.5000 0.027 Uiso 1 2 d S . .
C13 C 0.1288(4) 0.21474(19) 0.5000 0.0468(13) Uani 1 2 d S . .
H13A H 0.055(4) 0.1965(19) 0.5000 0.056 Uiso 1 2 d S . .
H13B H 0.129(3) 0.2368(12) 0.377(6) 0.056 Uiso 1 1 d . . .

loop_
_atom_site_aniso_label
_atom_site_aniso_U_11
_atom_site_aniso_U_22
_atom_site_aniso_U_33
_atom_site_aniso_U_23
_atom_site_aniso_U_13
_atom_site_aniso_U_12
N1 0.0190(16) 0.0341(17) 0.0201(16) 0.000 0.000 0.0033(14)
N2 0.0207(16) 0.038(2) 0.0209(17) 0.000 0.000 -0.0072(14)
N3 0.0303(18) 0.0305(18) 0.0316(19) 0.000 0.000 0.0006(14)
N4 0.0198(17) 0.0305(17) 0.0292(18) 0.000 0.000 -0.0015(14)
C5 0.0158(18) 0.0269(19) 0.0132(17) 0.000 0.000 -0.0010(15)
N6 0.0221(10) 0.0283(11) 0.0198(10) 0.000 0.000 0.0019(9)
N7 0.029(2) 0.0266(19) 0.047(2) 0.000 0.000 0.0054(15)
N8 0.0211(15) 0.0259(16) 0.0226(17) 0.000 0.000 -0.0036(14)
C9 0.020(2) 0.029(2) 0.053(3) 0.000 0.000 -0.0019(18)
N10 0.0226(18) 0.0268(18) 0.082(3) 0.000 0.000 -0.0070(15)
N11 0.0191(16) 0.0256(18) 0.045(2) 0.000 0.000 0.0004(14)
C12 0.0190(19) 0.029(2) 0.0192(19) 0.000 0.000 -0.0056(16)
C13 0.029(2) 0.028(2) 0.083(4) 0.000 0.000 0.002(2)

loop_
_geom_bond_atom_site_label_1
_geom_bond_atom_site_label_2
_geom_bond_distance
_geom_bond_site_symmetry_2
_geom_bond_publ_flag
N1 C5 1.339(4) . ?
N1 N2 1.344(4) . ?
N2 N3 1.326(4) . ?
N3 N4 1.329(4) . ?
N4 C5 1.322(4) . ?
C5 N6 1.409(4) . ?
N6 N6 1.253(5) 9 ?
N7 N8 1.409(4) . ?
N7 H7A 0.97(5) . ?
N7 H7B 0.90(5) . ?
N8 C12 1.339(5) . ?
N8 C9 1.348(5) . ?
C9 N10 1.290(5) . ?
C9 H9 0.94(4) . ?
N10 N11 1.371(4) . ?
N11 C12 1.300(5) . ?
N11 C13 1.458(5) . ?
C12 H12 0.89(4) . ?
C13 H13A 0.88(4) . ?
C13 H13B 0.91(3) . ?
